data_4349317
loop_
_publ_author_name
'Bezpalko, Mark W.'
'Poitras, Andrew M.'
'Foxman, Bruce M.'
'Thomas, Christine M.'

_publ_section_title
;
 Cobalt N-Heterocyclic Phosphenium Complexes Stabilized by a Chelating
 Framework: Synthesis and Redox Properties.
;
_journal_issue 1
_journal_name_full 'Inorganic chemistry'
_journal_page_first 503
_journal_page_last 510
_journal_paper_doi 10.1021/acs.inorgchem.6b02374
_journal_volume 56
_journal_year 2017
_chemical_formula_moiety 'C35 H47 Co1 N2 P4'
_chemical_formula_sum 'C35 H47 Co N2 P4'
_chemical_formula_weight 678.60
_space_group_IT_number 14
_space_group_name_Hall '-P 2ybc'
_space_group_name_H-M_alt 'P 1 21/c 1'
_symmetry_cell_setting monoclinic
_symmetry_space_group_name_Hall '-P 2ybc'
_symmetry_space_group_name_H-M 'P 1 21/c 1'
_atom_sites_solution_hydrogens difmap
_atom_sites_solution_primary direct
_audit_creation_date 2015-12-17
_audit_creation_method CRYSTALS_ver_14.61_build_00000
_cell_angle_alpha 90
_cell_angle_beta 107.6227(11)
_cell_angle_gamma 90
_cell_formula_units_Z 4
_cell_length_a 9.1093(6)
_cell_length_b 37.469(2)
_cell_length_c 10.6957(7)
_cell_measurement_reflns_used 6953
_cell_measurement_temperature 120
_cell_measurement_theta_max 26
_cell_measurement_theta_min 2
_cell_volume 3479.3(4)
_computing_cell_refinement 'Apex2 (Bruker AXS, 2006)'
_computing_data_collection 'Apex2 (Bruker AXS, 2006)'
_computing_data_reduction 'Apex2 (Bruker AXS, 2006)'
_computing_molecular_graphics 'CAMERON (Watkin et al., 1996)'
_computing_publication_material 'CRYSTALS (Betteridge et al., 2003)'
_computing_structure_refinement 'CRYSTALS (Betteridge et al., 2003)'
_computing_structure_solution 'SIR92 (Altomare et al., 1994)'
_diffrn_ambient_temperature 120
_diffrn_measured_fraction_theta_full 0.997
_diffrn_measured_fraction_theta_max 0.997
_diffrn_measurement_device Area
_diffrn_measurement_device_type 'Bruker Kappa Apex2'
_diffrn_measurement_method '\f & \w scans'
_diffrn_radiation_monochromator graphite
_diffrn_radiation_type 'Mo K\a'
_diffrn_radiation_wavelength 0.71073
_diffrn_reflns_av_R_equivalents 0.055
_diffrn_reflns_limit_h_max 11
_diffrn_reflns_limit_h_min -11
_diffrn_reflns_limit_k_max 46
_diffrn_reflns_limit_k_min -45
_diffrn_reflns_limit_l_max 13
_diffrn_reflns_limit_l_min -12
_diffrn_reflns_number 36410
_diffrn_reflns_theta_full 26.034
_diffrn_reflns_theta_max 26.034
_diffrn_reflns_theta_min 2.070
_diffrn_standards_number 0
_exptl_absorpt_coefficient_mu 0.704
_exptl_absorpt_correction_T_max 0.95
_exptl_absorpt_correction_T_min 0.93
_exptl_absorpt_correction_type multi-scan
_exptl_absorpt_process_details 'SADABS (Siemens, 1996)'
_exptl_crystal_colour red
_exptl_crystal_density_diffrn 1.295
_exptl_crystal_density_method 'not measured'
_exptl_crystal_description prism
_exptl_crystal_F_000 1432
_exptl_crystal_size_max 0.220
_exptl_crystal_size_mid 0.110
_exptl_crystal_size_min 0.070
_refine_diff_density_max 0.54
_refine_diff_density_min -0.51
_refine_ls_extinction_method None
_refine_ls_goodness_of_fit_ref 1.0000
_refine_ls_hydrogen_treatment constr
_refine_ls_matrix_type full
_refine_ls_number_parameters 379
_refine_ls_number_reflns 6868
_refine_ls_number_restraints 0
_refine_ls_R_factor_all 0.0528
_refine_ls_R_factor_gt 0.0348
_refine_ls_shift/su_max 0.0039833
_refine_ls_shift/su_mean 0.0002873
_refine_ls_structure_factor_coef Fsqd
_refine_ls_weighting_details
;
 Method= Modified Sheldrick 
 w=1/[\s^2^(F^2^) + ( 0.03P)^2^ + 2.54P] 
 ,where P=(max(Fo^2^,0) + 2Fc^2^)/3 
;
_refine_ls_weighting_scheme calc
_refine_ls_wR_factor_all 0.0762
_refine_ls_wR_factor_gt 0.0719
_refine_ls_wR_factor_ref 0.0762
_reflns_limit_h_max 10
_reflns_limit_h_min -11
_reflns_limit_k_max 46
_reflns_limit_k_min 0
_reflns_limit_l_max 13
_reflns_limit_l_min 0
_reflns_number_gt 5303
_reflns_number_total 6868
_reflns_threshold_expression I>2.0\s(I)
_oxford_diffrn_Wilson_B_factor 1.22
_oxford_diffrn_Wilson_scale 93.69
_oxford_refine_ls_r_factor_ref 0.0528
_oxford_refine_ls_scale 0.10936(2)
_oxford_reflns_number_all 6868
_oxford_reflns_threshold_expression_ref I>-10.0\s(I)
_oxford_structure_analysis_title 'mwb5_082_0m in P2(1)/c'
_cod_data_source_file ic6b02374_si_002.cif
_cod_data_source_block 3
_cod_original_sg_symbol_Hall '-P 2ybc '
_cod_original_sg_symbol_H-M 'P 1 21/c 1 '
_cod_original_formula_sum 'C35 H47 Co1 N2 P4'
_cod_database_code 4349317

loop_
_symmetry_equiv_pos_as_xyz
x,y,z
-x,-y,-z
-x,y+1/2,-z+1/2
x,-y+1/2,z+1/2

loop_
_atom_site_label
_atom_site_type_symbol
_atom_site_fract_x
_atom_site_fract_y
_atom_site_fract_z
_atom_site_U_iso_or_equiv
_atom_site_occupancy
_atom_site_adp_type
_atom_site_refinement_flags_posn
Co1 Co 0.33680(3) 0.644362(7) 0.17883(3) 0.0159 1.0000 Uani .
P1 P 0.18684(6) 0.606837(15) 0.17157(5) 0.0186 1.0000 Uani .
P2 P 0.41018(6) 0.642886(14) 0.38590(5) 0.0149 1.0000 Uani .
P3 P 0.24553(7) 0.696812(15) 0.12300(6) 0.0230 1.0000 Uani .
P4 P 0.48924(7) 0.635198(17) 0.06356(6) 0.0259 1.0000 Uani .
N1 N 0.1022(2) 0.56979(5) 0.09352(18) 0.0264 1.0000 Uani .
N2 N 0.1120(2) 0.59708(5) 0.29799(17) 0.0208 1.0000 Uani .
C1 C 0.1201(3) 0.55901(6) -0.0292(2) 0.0245 1.0000 Uani .
C2 C 0.0353(3) 0.57668(6) -0.1435(2) 0.0282 1.0000 Uani .
C3 C -0.0801(3) 0.60505(7) -0.1415(3) 0.0417 1.0000 Uani .
C4 C 0.0588(3) 0.56732(7) -0.2612(2) 0.0331 1.0000 Uani .
C5 C 0.1602(3) 0.54069(7) -0.2701(2) 0.0318 1.0000 Uani .
C6 C 0.1808(4) 0.53132(8) -0.4005(3) 0.0447 1.0000 Uani .
C7 C 0.2384(3) 0.52302(6) -0.1563(2) 0.0312 1.0000 Uani .
C8 C 0.2214(3) 0.53168(6) -0.0350(2) 0.0277 1.0000 Uani .
C9 C 0.3122(3) 0.51204(7) 0.0866(3) 0.0405 1.0000 Uani .
C10 C 0.0247(3) 0.54694(7) 0.1644(2) 0.0383 1.0000 Uani .
C11 C -0.0154(3) 0.57168(7) 0.2599(2) 0.0319 1.0000 Uani .
C12 C 0.1130(2) 0.62299(6) 0.3940(2) 0.0201 1.0000 Uani .
C13 C -0.0154(3) 0.62681(6) 0.4379(2) 0.0265 1.0000 Uani .
C14 C -0.0209(3) 0.65206(6) 0.5305(2) 0.0292 1.0000 Uani .
C15 C 0.1033(3) 0.67405(6) 0.5824(2) 0.0260 1.0000 Uani .
C16 C 0.2330(3) 0.67041(6) 0.5416(2) 0.0209 1.0000 Uani .
C17 C 0.2425(2) 0.64542(5) 0.4487(2) 0.0176 1.0000 Uani .
C18 C 0.5461(2) 0.67578(5) 0.4876(2) 0.0166 1.0000 Uani .
C19 C 0.5962(2) 0.70322(6) 0.4231(2) 0.0234 1.0000 Uani .
C20 C 0.7015(3) 0.72845(6) 0.4923(2) 0.0297 1.0000 Uani .
C21 C 0.7580(3) 0.72657(6) 0.6275(3) 0.0317 1.0000 Uani .
C22 C 0.7119(3) 0.69912(6) 0.6923(2) 0.0280 1.0000 Uani .
C23 C 0.6074(2) 0.67398(6) 0.6234(2) 0.0218 1.0000 Uani .
C24 C 0.5038(2) 0.60209(5) 0.4704(2) 0.0183 1.0000 Uani .
C25 C 0.4783(3) 0.58805(6) 0.5821(2) 0.0267 1.0000 Uani .
C26 C 0.5581(3) 0.55788(7) 0.6418(3) 0.0358 1.0000 Uani .
C27 C 0.6626(3) 0.54172(7) 0.5905(3) 0.0418 1.0000 Uani .
C28 C 0.6886(3) 0.55566(7) 0.4807(3) 0.0420 1.0000 Uani .
C29 C 0.6094(3) 0.58551(6) 0.4210(2) 0.0277 1.0000 Uani .
C30 C 0.1733(4) 0.72148(7) 0.2385(3) 0.0443 1.0000 Uani .
C31 C 0.3591(3) 0.73177(7) 0.0769(3) 0.0450 1.0000 Uani .
C32 C 0.0749(3) 0.69907(7) -0.0211(2) 0.0367 1.0000 Uani .
C33 C 0.6741(3) 0.65897(7) 0.1041(3) 0.0394 1.0000 Uani .
C34 C 0.4150(4) 0.64496(10) -0.1127(3) 0.0567 1.0000 Uani .
C35 C 0.5549(3) 0.58951(7) 0.0478(3) 0.0408 1.0000 Uani .
H31 H -0.0293 0.6263 -0.0994 0.0633 1.0000 Uiso R
H32 H -0.1432 0.6107 -0.2257 0.0632 1.0000 Uiso R
H33 H -0.1460 0.5971 -0.0938 0.0631 1.0000 Uiso R
H41 H 0.0039 0.5794 -0.3370 0.0402 1.0000 Uiso R
H61 H 0.1879 0.5528 -0.4489 0.0666 1.0000 Uiso R
H62 H 0.2725 0.5171 -0.3863 0.0675 1.0000 Uiso R
H63 H 0.0933 0.5179 -0.4490 0.0664 1.0000 Uiso R
H71 H 0.3058 0.5047 -0.1589 0.0366 1.0000 Uiso R
H91 H 0.3965 0.4995 0.0712 0.0605 1.0000 Uiso R
H92 H 0.2474 0.4952 0.1148 0.0607 1.0000 Uiso R
H93 H 0.3534 0.5285 0.1566 0.0602 1.0000 Uiso R
H101 H 0.0923 0.5278 0.2097 0.0453 1.0000 Uiso R
H102 H -0.0676 0.5367 0.1048 0.0465 1.0000 Uiso R
H111 H -0.0258 0.5587 0.3350 0.0370 1.0000 Uiso R
H112 H -0.1101 0.5841 0.2203 0.0375 1.0000 Uiso R
H131 H -0.1018 0.6124 0.4026 0.0318 1.0000 Uiso R
H141 H -0.1079 0.6537 0.5567 0.0350 1.0000 Uiso R
H151 H 0.1025 0.6910 0.6449 0.0309 1.0000 Uiso R
H161 H 0.3184 0.6848 0.5795 0.0236 1.0000 Uiso R
H191 H 0.5593 0.7044 0.3322 0.0284 1.0000 Uiso R
H201 H 0.7351 0.7465 0.4468 0.0357 1.0000 Uiso R
H211 H 0.8285 0.7435 0.6732 0.0387 1.0000 Uiso R
H221 H 0.7514 0.6971 0.7835 0.0337 1.0000 Uiso R
H231 H 0.5769 0.6558 0.6690 0.0249 1.0000 Uiso R
H251 H 0.4078 0.5988 0.6178 0.0317 1.0000 Uiso R
H261 H 0.5397 0.5490 0.7168 0.0429 1.0000 Uiso R
H271 H 0.7143 0.5214 0.6298 0.0503 1.0000 Uiso R
H281 H 0.7592 0.5449 0.4457 0.0503 1.0000 Uiso R
H291 H 0.6258 0.5946 0.3449 0.0325 1.0000 Uiso R
H301 H 0.0941 0.7072 0.2587 0.0654 1.0000 Uiso R
H302 H 0.1279 0.7432 0.1996 0.0659 1.0000 Uiso R
H303 H 0.2549 0.7259 0.3170 0.0658 1.0000 Uiso R
H311 H 0.2975 0.7524 0.0475 0.0664 1.0000 Uiso R
H312 H 0.3975 0.7233 0.0077 0.0670 1.0000 Uiso R
H313 H 0.4429 0.7384 0.1511 0.0669 1.0000 Uiso R
H321 H -0.0061 0.6857 -0.0016 0.0544 1.0000 Uiso R
H322 H 0.0410 0.7231 -0.0388 0.0540 1.0000 Uiso R
H323 H 0.0991 0.6890 -0.0942 0.0548 1.0000 Uiso R
H331 H 0.7297 0.6527 0.0450 0.0586 1.0000 Uiso R
H332 H 0.6562 0.6841 0.0966 0.0586 1.0000 Uiso R
H333 H 0.7320 0.6533 0.1924 0.0583 1.0000 Uiso R
H341 H 0.3208 0.6323 -0.1520 0.0844 1.0000 Uiso R
H342 H 0.4906 0.6382 -0.1541 0.0847 1.0000 Uiso R
H343 H 0.3995 0.6705 -0.1214 0.0844 1.0000 Uiso R
H351 H 0.6003 0.5799 0.1343 0.0614 1.0000 Uiso R
H352 H 0.6276 0.5892 -0.0006 0.0612 1.0000 Uiso R
H353 H 0.4662 0.5758 0.0000 0.0603 1.0000 Uiso R

loop_
_atom_site_aniso_label
_atom_site_aniso_U_11
_atom_site_aniso_U_22
_atom_site_aniso_U_33
_atom_site_aniso_U_23
_atom_site_aniso_U_13
_atom_site_aniso_U_12
Co1 0.01499(15) 0.01834(15) 0.01304(14) 0.00154(12) 0.00244(11) -0.00281(12)
P1 0.0180(3) 0.0200(3) 0.0154(3) 0.0010(2) 0.0017(2) -0.0048(2)
P2 0.0133(3) 0.0172(3) 0.0132(3) 0.0008(2) 0.0026(2) -0.0006(2)
P3 0.0221(3) 0.0220(3) 0.0202(3) 0.0054(2) -0.0006(2) -0.0011(2)
P4 0.0222(3) 0.0378(4) 0.0191(3) -0.0029(3) 0.0083(2) -0.0048(3)
N1 0.0323(12) 0.0252(10) 0.0195(10) -0.0017(8) 0.0048(9) -0.0138(8)
N2 0.0179(9) 0.0243(10) 0.0185(10) 0.0005(8) 0.0032(8) -0.0082(8)
C1 0.0275(13) 0.0233(12) 0.0197(12) -0.0031(9) 0.0028(10) -0.0117(10)
C2 0.0293(13) 0.0275(13) 0.0230(13) -0.0025(10) 0.0008(10) -0.0065(10)
C3 0.0429(17) 0.0432(16) 0.0313(15) -0.0018(12) -0.0002(13) 0.0065(13)
C4 0.0384(15) 0.0325(14) 0.0218(13) 0.0004(11) -0.0007(11) -0.0082(11)
C5 0.0350(15) 0.0308(13) 0.0276(14) -0.0067(11) 0.0065(11) -0.0153(11)
C6 0.0543(19) 0.0487(17) 0.0319(15) -0.0126(13) 0.0141(14) -0.0177(14)
C7 0.0298(14) 0.0246(13) 0.0377(15) -0.0066(11) 0.0082(11) -0.0084(10)
C8 0.0284(13) 0.0215(12) 0.0284(13) 0.0022(10) 0.0014(10) -0.0086(10)
C9 0.0403(16) 0.0369(15) 0.0378(16) 0.0093(12) 0.0021(13) 0.0016(12)
C10 0.0504(17) 0.0339(14) 0.0315(15) -0.0042(11) 0.0137(13) -0.0244(12)
C11 0.0306(14) 0.0389(14) 0.0255(13) 0.0007(11) 0.0074(11) -0.0194(11)
C12 0.0194(11) 0.0229(11) 0.0172(11) 0.0074(9) 0.0045(9) 0.0000(9)
C13 0.0179(12) 0.0324(13) 0.0285(13) 0.0057(10) 0.0062(10) -0.0033(10)
C14 0.0214(13) 0.0391(14) 0.0317(14) 0.0086(11) 0.0149(11) 0.0077(10)
C15 0.0252(13) 0.0302(13) 0.0257(13) -0.0003(10) 0.0123(10) 0.0067(10)
C16 0.0184(11) 0.0230(11) 0.0211(12) 0.0021(9) 0.0055(9) 0.0012(9)
C17 0.0159(11) 0.0211(11) 0.0148(10) 0.0074(9) 0.0031(8) 0.0023(9)
C18 0.0123(10) 0.0196(11) 0.0173(11) -0.0026(8) 0.0035(8) 0.0005(8)
C19 0.0188(12) 0.0237(12) 0.0249(12) 0.0022(9) 0.0026(10) -0.0014(9)
C20 0.0231(13) 0.0258(12) 0.0396(15) 0.0005(11) 0.0083(11) -0.0059(10)
C21 0.0195(12) 0.0292(13) 0.0405(15) -0.0134(11) 0.0005(11) -0.0025(10)
C22 0.0210(12) 0.0365(14) 0.0214(12) -0.0116(10) -0.0011(10) 0.0039(10)
C23 0.0186(12) 0.0278(12) 0.0186(11) -0.0022(9) 0.0051(9) 0.0009(9)
C24 0.0145(11) 0.0186(11) 0.0177(11) 0.0010(9) -0.0010(9) -0.0013(8)
C25 0.0282(13) 0.0284(12) 0.0227(12) 0.0047(10) 0.0066(10) 0.0023(10)
C26 0.0368(15) 0.0371(15) 0.0299(14) 0.0161(11) 0.0046(12) 0.0025(12)
C27 0.0337(15) 0.0320(14) 0.0585(19) 0.0225(13) 0.0120(14) 0.0110(12)
C28 0.0338(15) 0.0344(15) 0.066(2) 0.0168(14) 0.0270(14) 0.0139(12)
C29 0.0250(13) 0.0266(12) 0.0350(14) 0.0099(10) 0.0141(11) 0.0036(10)
C30 0.060(2) 0.0315(15) 0.0369(16) 0.0049(12) 0.0083(14) 0.0210(13)
C31 0.0402(17) 0.0320(14) 0.0513(18) 0.0203(13) -0.0031(14) -0.0071(12)
C32 0.0310(14) 0.0369(14) 0.0315(14) 0.0080(11) -0.0064(11) 0.0002(11)
C33 0.0319(15) 0.0414(15) 0.0509(18) -0.0046(13) 0.0216(13) -0.0110(12)
C34 0.057(2) 0.093(3) 0.0250(15) 0.0025(16) 0.0203(14) -0.0001(18)
C35 0.0291(14) 0.0498(17) 0.0472(17) -0.0252(14) 0.0172(13) -0.0092(12)

loop_
_atom_type_symbol
_atom_type_scat_dispersion_real
_atom_type_scat_dispersion_imag
_atom_type_scat_Cromer_Mann_a1
_atom_type_scat_Cromer_Mann_b1
_atom_type_scat_Cromer_Mann_a2
_atom_type_scat_Cromer_Mann_b2
_atom_type_scat_Cromer_Mann_a3
_atom_type_scat_Cromer_Mann_b3
_atom_type_scat_Cromer_Mann_a4
_atom_type_scat_Cromer_Mann_b4
_atom_type_scat_Cromer_Mann_c
_atom_type_scat_source
C 0.0033 0.0016 2.3100 20.8439 1.0200 10.2075 1.5886 0.5687 0.8650 51.6512 0.2156 'International Tables Vol C 4.2.6.8 and 6.1.1.4'
H 0.0000 0.0000 0.4930 10.5109 0.3229 26.1257 0.1402 3.1424 0.0408 57.7998 0.0030 'International Tables Vol C 4.2.6.8 and 6.1.1.4'
N 0.0061 0.0033 12.2126 0.0057 3.1322 9.8933 2.0125 28.9975 1.1663 0.5826 -11.5290 'International Tables Vol C 4.2.6.8 and 6.1.1.4'
P 0.1023 0.0942 6.4345 1.9067 4.1791 27.1570 1.7800 0.5260 1.4908 68.1645 1.1149 'International Tables Vol C 4.2.6.8 and 6.1.1.4'
Co 0.3494 0.9721 12.2841 4.2791 7.3409 0.2784 4.0034 13.5359 2.3488 71.1692 1.0118 'International Tables Vol C 4.2.6.8 and 6.1.1.4'

loop_
_geom_angle_atom_site_label_1
_geom_angle_atom_site_label_2
_geom_angle_atom_site_label_3
_geom_angle
_geom_angle_publ_flag
P1 Co1 P2 91.05(2) yes
P1 Co1 P3 116.25(3) yes
P2 Co1 P3 106.78(2) yes
P1 Co1 P4 115.48(3) yes
P2 Co1 P4 122.96(3) yes
P3 Co1 P4 104.49(3) yes
Co1 P1 N1 145.80(8) yes
Co1 P1 N2 124.08(6) yes
N1 P1 N2 89.07(9) yes
Co1 P2 C17 110.24(7) yes
Co1 P2 C18 122.85(7) yes
C17 P2 C18 103.41(9) yes
Co1 P2 C24 119.18(7) yes
C17 P2 C24 100.06(9) yes
C18 P2 C24 97.80(9) yes
Co1 P3 C30 117.76(9) yes
Co1 P3 C31 121.89(10) yes
C30 P3 C31 99.77(14) yes
Co1 P3 C32 115.80(9) yes
C30 P3 C32 99.14(13) yes
C31 P3 C32 98.36(12) yes
Co1 P4 C33 119.56(9) yes
Co1 P4 C34 117.18(10) yes
C33 P4 C34 99.90(14) yes
Co1 P4 C35 119.13(9) yes
C33 P4 C35 99.96(12) yes
C34 P4 C35 96.92(14) yes
P1 N1 C1 121.80(15) yes
P1 N1 C10 116.56(15) yes
C1 N1 C10 121.26(18) yes
P1 N2 C11 112.82(14) yes
P1 N2 C12 120.48(14) yes
C11 N2 C12 118.71(18) yes
N1 C1 C2 118.8(2) yes
N1 C1 C8 120.7(2) yes
C2 C1 C8 120.5(2) yes
C1 C2 C3 121.8(2) yes
C1 C2 C4 118.5(2) yes
C3 C2 C4 119.6(2) yes
C2 C3 H31 110.7 no
C2 C3 H32 112.1 no
H31 C3 H32 109.5 no
C2 C3 H33 110.3 no
H31 C3 H33 107.5 no
H32 C3 H33 106.5 no
C2 C4 C5 122.4(2) yes
C2 C4 H41 118.6 no
C5 C4 H41 119.0 no
C4 C5 C6 120.4(2) yes
C4 C5 C7 117.5(2) yes
C6 C5 C7 122.0(2) yes
C5 C6 H61 110.3 no
C5 C6 H62 109.1 no
H61 C6 H62 110.5 no
C5 C6 H63 108.0 no
H61 C6 H63 109.3 no
H62 C6 H63 109.6 no
C5 C7 C8 122.5(2) yes
C5 C7 H71 119.9 no
C8 C7 H71 117.6 no
C1 C8 C7 118.4(2) yes
C1 C8 C9 121.3(2) yes
C7 C8 C9 120.3(2) yes
C8 C9 H91 110.6 no
C8 C9 H92 111.0 no
H91 C9 H92 109.2 no
C8 C9 H93 110.1 no
H91 C9 H93 107.9 no
H92 C9 H93 108.0 no
N1 C10 C11 104.27(19) yes
N1 C10 H101 111.0 no
C11 C10 H101 111.3 no
N1 C10 H102 110.5 no
C11 C10 H102 110.5 no
H101 C10 H102 109.2 no
C10 C11 N2 104.78(19) yes
C10 C11 H111 111.0 no
N2 C11 H111 111.4 no
C10 C11 H112 111.8 no
N2 C11 H112 109.8 no
H111 C11 H112 108.0 no
N2 C12 C13 119.69(19) yes
N2 C12 C17 121.79(19) yes
C13 C12 C17 118.5(2) yes
C12 C13 C14 121.9(2) yes
C12 C13 H131 119.7 no
C14 C13 H131 118.4 no
C13 C14 C15 119.7(2) yes
C13 C14 H141 119.0 no
C15 C14 H141 121.2 no
C14 C15 C16 119.4(2) yes
C14 C15 H151 121.2 no
C16 C15 H151 119.4 no
C15 C16 C17 122.5(2) yes
C15 C16 H161 119.0 no
C17 C16 H161 118.5 no
P2 C17 C12 119.64(16) yes
P2 C17 C16 122.20(16) yes
C12 C17 C16 117.99(19) yes
P2 C18 C19 117.60(16) yes
P2 C18 C23 124.58(16) yes
C19 C18 C23 117.75(19) yes
C18 C19 C20 121.1(2) yes
C18 C19 H191 119.0 no
C20 C19 H191 119.9 no
C19 C20 C21 120.0(2) yes
C19 C20 H201 119.7 no
C21 C20 H201 120.3 no
C20 C21 C22 119.4(2) yes
C20 C21 H211 119.6 no
C22 C21 H211 120.9 no
C21 C22 C23 120.5(2) yes
C21 C22 H221 120.4 no
C23 C22 H221 119.1 no
C18 C23 C22 121.1(2) yes
C18 C23 H231 119.6 no
C22 C23 H231 119.2 no
P2 C24 C25 124.17(17) yes
P2 C24 C29 117.24(16) yes
C25 C24 C29 118.6(2) yes
C24 C25 C26 120.2(2) yes
C24 C25 H251 120.4 no
C26 C25 H251 119.4 no
C25 C26 C27 120.3(2) yes
C25 C26 H261 118.8 no
C27 C26 H261 121.0 no
C26 C27 C28 119.6(2) yes
C26 C27 H271 119.9 no
C28 C27 H271 120.4 no
C27 C28 C29 120.3(2) yes
C27 C28 H281 120.0 no
C29 C28 H281 119.7 no
C28 C29 C24 121.1(2) yes
C28 C29 H291 119.9 no
C24 C29 H291 119.0 no
P3 C30 H301 108.4 no
P3 C30 H302 109.7 no
H301 C30 H302 108.3 no
P3 C30 H303 110.0 no
H301 C30 H303 109.4 no
H302 C30 H303 111.0 no
P3 C31 H311 110.3 no
P3 C31 H312 109.7 no
H311 C31 H312 109.3 no
P3 C31 H313 109.8 no
H311 C31 H313 107.9 no
H312 C31 H313 109.8 no
P3 C32 H321 107.7 no
P3 C32 H322 110.7 no
H321 C32 H322 108.1 no
P3 C32 H323 108.9 no
H321 C32 H323 110.6 no
H322 C32 H323 110.7 no
P4 C33 H331 111.0 no
P4 C33 H332 109.8 no
H331 C33 H332 107.5 no
P4 C33 H333 108.5 no
H331 C33 H333 110.8 no
H332 C33 H333 109.3 no
P4 C34 H341 110.7 no
P4 C34 H342 109.2 no
H341 C34 H342 109.9 no
P4 C34 H343 107.1 no
H341 C34 H343 111.1 no
H342 C34 H343 108.6 no
P4 C35 H351 108.5 no
P4 C35 H352 110.9 no
H351 C35 H352 110.5 no
P4 C35 H353 107.6 no
H351 C35 H353 111.1 no
H352 C35 H353 108.3 no

loop_
_geom_bond_atom_site_label_1
_geom_bond_atom_site_label_2
_geom_bond_distance
_geom_bond_publ_flag
Co1 P1 1.9455(6) yes
Co1 P2 2.1116(6) yes
Co1 P3 2.1469(6) yes
Co1 P4 2.1454(7) yes
P1 N1 1.6816(18) yes
P1 N2 1.7274(18) yes
P2 C17 1.848(2) yes
P2 C18 1.849(2) yes
P2 C24 1.848(2) yes
P3 C30 1.818(3) yes
P3 C31 1.827(3) yes
P3 C32 1.830(2) yes
P4 C33 1.837(2) yes
P4 C34 1.836(3) yes
P4 C35 1.838(3) yes
N1 C1 1.428(3) yes
N1 C10 1.460(3) yes
N2 C11 1.460(3) yes
N2 C12 1.412(3) yes
C1 C2 1.400(3) yes
C1 C8 1.392(3) yes
C2 C3 1.499(3) yes
C2 C4 1.385(3) yes
C3 H31 0.960 no
C3 H32 0.933 no
C3 H33 0.946 no
C4 C5 1.382(4) yes
C4 H41 0.930 no
C5 C6 1.504(3) yes
C5 C7 1.380(3) yes
C6 H61 0.970 no
C6 H62 0.964 no
C6 H63 0.952 no
C7 C8 1.391(3) yes
C7 H71 0.928 no
C8 C9 1.505(3) yes
C9 H91 0.956 no
C9 H92 0.973 no
C9 H93 0.955 no
C10 C11 1.503(3) yes
C10 H101 0.972 no
C10 H102 0.968 no
C11 H111 0.968 no
C11 H112 0.959 no
C12 C13 1.393(3) yes
C12 C17 1.422(3) yes
C13 C14 1.381(3) yes
C13 H131 0.934 no
C14 C15 1.373(3) yes
C14 H141 0.919 no
C15 C16 1.384(3) yes
C15 H151 0.924 no
C16 C17 1.387(3) yes
C16 H161 0.932 no
C18 C19 1.390(3) yes
C18 C23 1.392(3) yes
C19 C20 1.390(3) yes
C19 H191 0.929 no
C20 C21 1.382(3) yes
C20 H201 0.937 no
C21 C22 1.375(3) yes
C21 H211 0.929 no
C22 C23 1.382(3) yes
C22 H221 0.936 no
C23 H231 0.927 no
C24 C25 1.388(3) yes
C24 C29 1.377(3) yes
C25 C26 1.390(3) yes
C25 H251 0.932 no
C26 C27 1.375(4) yes
C26 H261 0.929 no
C27 C28 1.370(4) yes
C27 H271 0.928 no
C28 C29 1.379(3) yes
C28 H281 0.929 no
C29 H291 0.935 no
C30 H301 0.974 no
C30 H302 0.950 no
C30 H303 0.952 no
C31 H311 0.951 no
C31 H312 0.964 no
C31 H313 0.952 no
C32 H321 0.966 no
C32 H322 0.950 no
C32 H323 0.953 no
C33 H331 0.952 no
C33 H332 0.956 no
C33 H333 0.957 no
C34 H341 0.959 no
C34 H342 0.959 no
C34 H343 0.967 no
C35 H351 0.961 no
C35 H352 0.957 no
C35 H353 0.963 no
